data_7109219
loop_
_publ_author_name
'David M. Nickerson'
'Veronica V. Angeles'
'Tyler J. Auvil'
'Sonia S. Soa'
'Anita E. Mattson'

_publ_section_title
;
 Internal Lewis acid assisted ureas: tunable hydrogen bond donor catalysts
;
_journal_name_full Chem.Commun.
_journal_page_first 4289
_journal_paper_doi 10.1039/c2cc37073e
_journal_volume 49
_journal_year 2013
_chemical_compound_source 'synthesis as described'
_chemical_formula_moiety 'C21 H25 F6 N4 O Pd, C F3 O3 S'
_chemical_formula_sum 'C22 H25 F9 N4 O4 Pd S'
_chemical_formula_weight 718.92
_chemical_name_common 'Mattson 1839'
_chemical_name_systematic
;
?
;
_space_group_IT_number 2
_symmetry_cell_setting triclinic
_symmetry_Int_Tables_number 2
_symmetry_space_group_name_Hall '-P 1'
_symmetry_space_group_name_H-M 'P -1'
_atom_sites_solution_hydrogens geom
_atom_sites_solution_primary heavy
_atom_sites_solution_secondary difmap
_audit_conform_dict_location ftp://ftp.iucr.org/pub/cif_core.dic
_audit_conform_dict_name cif_core.dic
_audit_conform_dict_version 2.4
_audit_creation_date 2011-09-01T14:22:51-00:00
_audit_creation_method 'WinGX routine CIF_UPDATE'
_cell_angle_alpha 91.959(1)
_cell_angle_beta 105.176(1)
_cell_angle_gamma 91.687(1)
_cell_formula_units_Z 2
_cell_length_a 9.2657(1)
_cell_length_b 11.9222(1)
_cell_length_c 12.6390(1)
_cell_measurement_reflns_used 6086
_cell_measurement_temperature 180(2)
_cell_measurement_theta_max 27.485
_cell_measurement_theta_min 2.037
_cell_measurement_wavelength 0.71073
_cell_volume 1345.65(2)
_computing_cell_refinement 'HKL Scalepack (Otwinowski & Minor 1997)'
_computing_data_collection 'Collect (Nonius BV, 1997-2000)'
_computing_data_reduction 'HKL Denzo and Scalepack (Otwinowski & Minor 1997)'
_computing_molecular_graphics 'Ortep-3 for Windows (Farrugia, 1997)'
_computing_publication_material 'WinGX publication routines (Farrugia, 1999)'
_computing_structure_refinement 'SHELXL-97 (Sheldrick, 2008)'
_computing_structure_solution 'SHELXS-97 (Sheldrick, 2008)'
_diffrn_ambient_temperature 180(2)
_diffrn_detector 'CCD plate'
_diffrn_detector_area_resol_mean 9
_diffrn_measured_fraction_theta_full 0.997
_diffrn_measured_fraction_theta_max 0.997
_diffrn_measurement_device '95mm CCD camera on \k-goniostat'
_diffrn_measurement_device_type 'Nonius KappaCCD'
_diffrn_measurement_method 'phi and omega scans'
_diffrn_orient_matrix_type 'by Nonius Collect from scalepack cell'
_diffrn_orient_matrix_UB_11 -0.317436E-1
_diffrn_orient_matrix_UB_12 -0.753897E-1
_diffrn_orient_matrix_UB_13 -0.763762E-1
_diffrn_orient_matrix_UB_21 -0.248537E-1
_diffrn_orient_matrix_UB_22 -0.543171E-1
_diffrn_orient_matrix_UB_23 0.590484E-1
_diffrn_orient_matrix_UB_31 -0.793396E-1
_diffrn_orient_matrix_UB_32 0.155603E-1
_diffrn_orient_matrix_UB_33 -0.140136E-1
_diffrn_radiation_monochromator graphite
_diffrn_radiation_probe x-ray
_diffrn_radiation_type MoK\a
_diffrn_radiation_wavelength 0.71073
_diffrn_reflns_av_R_equivalents 0.034
_diffrn_reflns_limit_h_max 11
_diffrn_reflns_limit_h_min -12
_diffrn_reflns_limit_k_max 15
_diffrn_reflns_limit_k_min -15
_diffrn_reflns_limit_l_max 16
_diffrn_reflns_limit_l_min -16
_diffrn_reflns_number 36276
_diffrn_reflns_theta_full 27.44
_diffrn_reflns_theta_max 27.44
_diffrn_reflns_theta_min 2.8
_diffrn_source 'Enraf Nonius FR590'
_exptl_absorpt_coefficient_mu 0.867
_exptl_absorpt_correction_T_max 0.933
_exptl_absorpt_correction_T_min 0.819
_exptl_absorpt_correction_type multi-scan
_exptl_absorpt_process_details 'HKL Scalepack (Otwinowski & Minor, 1997)'
_exptl_crystal_colour 'pale yellow'
_exptl_crystal_density_diffrn 1.774
_exptl_crystal_density_method 'not measured'
_exptl_crystal_description plate
_exptl_crystal_F_000 720
_exptl_crystal_size_max 0.35
_exptl_crystal_size_mid 0.31
_exptl_crystal_size_min 0.08
_refine_diff_density_max 0.887
_refine_diff_density_min -0.599
_refine_diff_density_rms 0.064
_refine_ls_extinction_method none
_refine_ls_goodness_of_fit_ref 1.061
_refine_ls_hydrogen_treatment mixed
_refine_ls_matrix_type full
_refine_ls_number_parameters 406
_refine_ls_number_reflns 6114
_refine_ls_number_restraints 42
_refine_ls_restrained_S_all 1.075
_refine_ls_R_factor_all 0.0333
_refine_ls_R_factor_gt 0.0263
_refine_ls_shift/su_max 0.002
_refine_ls_shift/su_mean 0
_refine_ls_structure_factor_coef Fsqd
_refine_ls_weighting_details 'w=1/[\s^2^(Fo^2^)+(0.0255P)^2^+0.7758P] where P=(Fo^2^+2Fc^2^)/3'
_refine_ls_weighting_scheme calc
_refine_ls_wR_factor_gt 0.0602
_refine_ls_wR_factor_ref 0.0629
_reflns_number_gt 5369
_reflns_number_total 6114
_reflns_threshold_expression >2\s(I)
_cod_data_source_file c2cc37073e.txt
_cod_data_source_block Mattson1839
_cod_original_sg_symbol_H-M ' P -1'
_cod_database_code 7109219

loop_
_symmetry_equiv_pos_as_xyz
'x, y, z'
'-x, -y, -z'

loop_
_atom_site_label
_atom_site_type_symbol
_atom_site_fract_x
_atom_site_fract_y
_atom_site_fract_z
_atom_site_U_iso_or_equiv
_atom_site_adp_type
_atom_site_occupancy
_atom_site_symmetry_multiplicity
_atom_site_calc_flag
_atom_site_refinement_flags
_atom_site_disorder_assembly
_atom_site_disorder_group
C1 C 0.2946(2) 0.53785(16) 0.44821(16) 0.0229(4) Uani 1 1 d . . .
C2 C 0.3585(2) 0.61381(18) 0.53563(18) 0.0305(5) Uani 1 1 d . . .
H2 H 0.3913 0.586 0.6072 0.037 Uiso 1 1 calc R . .
C3 C 0.3762(3) 0.72780(19) 0.5228(2) 0.0372(5) Uani 1 1 d . . .
H3 H 0.4174 0.7767 0.585 0.045 Uiso 1 1 calc R . .
C4 C 0.3340(3) 0.77040(19) 0.4194(2) 0.0361(5) Uani 1 1 d . . .
H4 H 0.3416 0.8489 0.4103 0.043 Uiso 1 1 calc R . .
C5 C 0.2805(2) 0.69752(17) 0.32951(18) 0.0284(4) Uani 1 1 d . . .
H5 H 0.2549 0.7257 0.2579 0.034 Uiso 1 1 calc R . .
C6 C 0.2640(2) 0.58278(16) 0.34314(16) 0.0232(4) Uani 1 1 d . . .
C7 C 0.2416(2) 0.40665(16) 0.23284(16) 0.0222(4) Uani 1 1 d . . .
C8 C 0.2453(2) 0.25256(16) 0.10018(16) 0.0225(4) Uani 1 1 d . . .
C9 C 0.3497(2) 0.18471(17) 0.16390(17) 0.0264(4) Uani 1 1 d . . .
H9 H 0.4144 0.2137 0.2312 0.032 Uiso 1 1 calc R . .
C10 C 0.3591(3) 0.07415(18) 0.12880(17) 0.0297(5) Uani 1 1 d . A .
C11 C 0.2669(3) 0.03033(18) 0.03021(18) 0.0317(5) Uani 1 1 d . . .
H11 H 0.2737 -0.0454 0.0068 0.038 Uiso 1 1 calc R . .
C12 C 0.1646(2) 0.09978(17) -0.03305(17) 0.0274(4) Uani 1 1 d . . .
C13 C 0.1529(2) 0.21057(17) 0.00051(16) 0.0247(4) Uani 1 1 d . . .
H13 H 0.0826 0.2572 -0.0441 0.03 Uiso 1 1 calc R . .
C14 C 0.4734(3) 0.0032(2) 0.19932(19) 0.0432(6) Uani 1 1 d DU . .
C15 C 0.0661(3) 0.05523(19) -0.14057(18) 0.0347(5) Uani 1 1 d . . .
C16 C 0.0915(3) 0.29071(19) 0.61821(18) 0.0332(5) Uani 1 1 d . . .
H16A H -0.0104 0.3087 0.5757 0.04 Uiso 1 1 calc R . .
H16B H 0.0884 0.2785 0.6947 0.04 Uiso 1 1 calc R . .
C17 C 0.1376(3) 0.18485(18) 0.56979(17) 0.0333(5) Uani 1 1 d . . .
H17A H 0.2352 0.1623 0.616 0.04 Uiso 1 1 calc R . .
H17B H 0.0626 0.1233 0.5675 0.04 Uiso 1 1 calc R . .
C18 C 0.1265(3) 0.48862(19) 0.65004(17) 0.0311(5) Uani 1 1 d . . .
H18A H 0.0318 0.4996 0.5954 0.047 Uiso 1 1 calc R . .
H18B H 0.1936 0.5548 0.6547 0.047 Uiso 1 1 calc R . .
H18C H 0.1073 0.478 0.7218 0.047 Uiso 1 1 calc R . .
C19 C 0.3411(3) 0.3735(2) 0.70230(18) 0.0364(5) Uani 1 1 d . . .
H19A H 0.3904 0.3074 0.6823 0.055 Uiso 1 1 calc R . .
H19B H 0.3203 0.3632 0.7736 0.055 Uiso 1 1 calc R . .
H19C H 0.4067 0.4404 0.7069 0.055 Uiso 1 1 calc R . .
C20 C -0.0013(3) 0.1992(2) 0.37904(19) 0.0370(5) Uani 1 1 d . . .
H20A H 0.0081 0.213 0.3051 0.056 Uiso 1 1 calc R . .
H20B H -0.0629 0.2564 0.4009 0.056 Uiso 1 1 calc R . .
H20C H -0.0485 0.1247 0.3795 0.056 Uiso 1 1 calc R . .
C21 C 0.2406(3) 0.11797(19) 0.4228(2) 0.0402(6) Uani 1 1 d . . .
H21A H 0.341 0.1209 0.4734 0.06 Uiso 1 1 calc R . .
H21B H 0.2481 0.1319 0.3484 0.06 Uiso 1 1 calc R . .
H21C H 0.1929 0.0436 0.4236 0.06 Uiso 1 1 calc R . .
F1A F 0.4297(11) -0.0392(9) 0.2785(8) 0.133(5) Uani 0.461(9) 1 d PDU A 1
F2A F 0.5988(6) 0.0607(5) 0.2478(6) 0.088(3) Uani 0.461(9) 1 d PDU A 1
F3A F 0.5178(7) -0.0774(6) 0.1470(6) 0.069(2) Uani 0.461(9) 1 d PDU A 1
F1B F 0.4721(8) 0.0093(5) 0.3020(3) 0.0611(16) Uani 0.539(9) 1 d PDU A 2
F2B F 0.6069(6) 0.0312(9) 0.1987(8) 0.151(4) Uani 0.539(9) 1 d PDU A 2
F3B F 0.4524(12) -0.1039(4) 0.1726(6) 0.133(4) Uani 0.539(9) 1 d PDU A 2
F4 F 0.0348(2) -0.05435(12) -0.14251(12) 0.0556(4) Uani 1 1 d . . .
F5 F -0.06579(18) 0.10365(15) -0.16792(14) 0.0626(5) Uani 1 1 d . . .
F6 F 0.12785(19) 0.07178(14) -0.22362(11) 0.0532(4) Uani 1 1 d . . .
N1 N 0.19768(19) 0.38761(14) 0.61716(13) 0.0248(4) Uani 1 1 d . . .
N2 N 0.1498(2) 0.20459(14) 0.45749(13) 0.0265(4) Uani 1 1 d . . .
N3 N 0.2158(2) 0.51593(14) 0.24399(15) 0.0255(4) Uani 1 1 d . . .
H1N3 H 0.196(2) 0.5499(18) 0.1898(18) 0.018(6) Uiso 1 1 d . . .
N4 N 0.2349(2) 0.36643(15) 0.13045(15) 0.0245(4) Uani 1 1 d . . .
H1N4 H 0.212(3) 0.4047(19) 0.0852(19) 0.023(6) Uiso 1 1 d . . .
O1 O 0.27309(16) 0.34285(11) 0.31225(11) 0.0247(3) Uani 1 1 d . . .
Pd Pd 0.237022(17) 0.376942(12) 0.460917(12) 0.02151(5) Uani 1 1 d . . .
S S 0.17975(6) 0.61296(4) -0.05264(4) 0.02631(11) Uani 1 1 d . . .
O2 O 0.09107(19) 0.66630(14) -0.14559(13) 0.0401(4) Uani 1 1 d . . .
O3 O 0.16506(19) 0.65331(14) 0.05324(13) 0.0389(4) Uani 1 1 d . . .
O4 O 0.1808(2) 0.49192(13) -0.06414(13) 0.0391(4) Uani 1 1 d . . .
C22 C 0.3697(3) 0.6581(2) -0.0497(2) 0.0424(6) Uani 1 1 d . . .
F7 F 0.40574(18) 0.62172(14) -0.13989(14) 0.0604(5) Uani 1 1 d . . .
F8 F 0.3859(2) 0.76907(14) -0.04362(17) 0.0714(6) Uani 1 1 d . . .
F9 F 0.46776(19) 0.61938(19) 0.03550(16) 0.0835(6) Uani 1 1 d . . .

loop_
_atom_site_aniso_label
_atom_site_aniso_U_11
_atom_site_aniso_U_22
_atom_site_aniso_U_33
_atom_site_aniso_U_23
_atom_site_aniso_U_13
_atom_site_aniso_U_12
C1 0.0226(10) 0.0224(10) 0.0238(10) -0.0004(8) 0.0063(8) 0.0029(8)
C2 0.0310(11) 0.0315(12) 0.0257(11) -0.0030(9) 0.0023(9) -0.0007(9)
C3 0.0424(13) 0.0307(12) 0.0345(13) -0.0112(10) 0.0057(10) -0.0072(10)
C4 0.0461(14) 0.0212(11) 0.0410(13) -0.0033(9) 0.0126(11) -0.0044(10)
C5 0.0331(11) 0.0233(10) 0.0299(11) 0.0014(9) 0.0101(9) 0.0014(9)
C6 0.0230(10) 0.0226(10) 0.0246(10) -0.0028(8) 0.0081(8) 0.0013(8)
C7 0.0231(10) 0.0240(10) 0.0205(10) 0.0008(8) 0.0075(8) 0.0002(8)
C8 0.0286(10) 0.0219(10) 0.0208(10) 0.0009(8) 0.0129(8) 0.0024(8)
C9 0.0310(11) 0.0289(11) 0.0214(10) 0.0019(8) 0.0103(9) 0.0059(9)
C10 0.0394(12) 0.0288(11) 0.0251(11) 0.0047(9) 0.0146(9) 0.0117(9)
C11 0.0480(14) 0.0238(11) 0.0277(11) -0.0012(9) 0.0173(10) 0.0076(10)
C12 0.0366(12) 0.0264(11) 0.0217(10) -0.0011(8) 0.0122(9) 0.0022(9)
C13 0.0320(11) 0.0244(10) 0.0198(10) 0.0016(8) 0.0102(8) 0.0036(8)
C14 0.0577(17) 0.0402(14) 0.0358(13) 0.0069(11) 0.0165(12) 0.0237(12)
C15 0.0485(14) 0.0275(11) 0.0285(12) -0.0024(9) 0.0115(10) 0.0016(10)
C16 0.0432(13) 0.0374(12) 0.0228(11) 0.0007(9) 0.0162(10) -0.0033(10)
C17 0.0517(14) 0.0288(11) 0.0221(11) 0.0052(9) 0.0145(10) -0.0013(10)
C18 0.0352(12) 0.0354(12) 0.0230(11) -0.0043(9) 0.0080(9) 0.0081(10)
C19 0.0382(13) 0.0441(14) 0.0227(11) 0.0027(10) -0.0007(9) 0.0111(11)
C20 0.0472(14) 0.0305(12) 0.0299(12) 0.0003(9) 0.0048(10) -0.0062(10)
C21 0.0589(16) 0.0243(11) 0.0456(14) 0.0027(10) 0.0278(13) 0.0055(11)
F1A 0.140(7) 0.159(9) 0.150(8) 0.135(7) 0.104(7) 0.098(6)
F2A 0.073(4) 0.045(3) 0.102(5) -0.026(3) -0.055(3) 0.023(2)
F3A 0.063(3) 0.070(4) 0.064(3) -0.024(3) -0.003(2) 0.047(3)
F1B 0.096(4) 0.061(3) 0.0238(17) 0.0088(18) 0.0055(18) 0.046(2)
F2B 0.063(4) 0.227(9) 0.202(8) 0.165(7) 0.077(5) 0.086(4)
F3B 0.218(9) 0.044(3) 0.081(4) -0.019(3) -0.063(5) 0.076(4)
F4 0.0928(13) 0.0314(8) 0.0368(8) -0.0054(6) 0.0093(8) -0.0145(8)
F5 0.0480(9) 0.0656(11) 0.0594(10) -0.0253(8) -0.0094(8) 0.0115(8)
F6 0.0706(11) 0.0673(10) 0.0223(7) -0.0003(7) 0.0149(7) -0.0102(8)
N1 0.0282(9) 0.0298(9) 0.0157(8) -0.0004(7) 0.0042(7) 0.0047(7)
N2 0.0393(10) 0.0234(9) 0.0195(8) 0.0024(7) 0.0120(8) 0.0015(7)
N3 0.0373(10) 0.0218(9) 0.0172(9) 0.0026(7) 0.0064(7) 0.0043(7)
N4 0.0367(10) 0.0211(9) 0.0175(9) 0.0036(7) 0.0095(8) 0.0047(7)
O1 0.0358(8) 0.0219(7) 0.0184(7) 0.0010(5) 0.0101(6) 0.0049(6)
Pd 0.02766(9) 0.02101(8) 0.01625(8) -0.00007(5) 0.00641(6) 0.00245(6)
S 0.0294(3) 0.0293(3) 0.0209(2) 0.0048(2) 0.0069(2) 0.0031(2)
O2 0.0413(9) 0.0493(10) 0.0287(8) 0.0126(7) 0.0050(7) 0.0123(8)
O3 0.0516(10) 0.0430(10) 0.0265(8) 0.0049(7) 0.0164(7) 0.0115(8)
O4 0.0604(11) 0.0277(8) 0.0285(8) 0.0045(7) 0.0108(8) -0.0040(8)
C22 0.0347(13) 0.0439(15) 0.0473(15) -0.0171(12) 0.0112(11) -0.0012(11)
F7 0.0500(9) 0.0674(11) 0.0730(11) -0.0311(9) 0.0387(9) -0.0151(8)
F8 0.0744(12) 0.0454(10) 0.1054(15) -0.0305(10) 0.0505(11) -0.0265(9)
F9 0.0414(10) 0.1170(17) 0.0732(13) -0.0219(12) -0.0171(9) 0.0192(10)

loop_
_atom_type_symbol
_atom_type_description
_atom_type_scat_dispersion_real
_atom_type_scat_dispersion_imag
_atom_type_scat_source
C C 0.0033 0.0016 'International Tables Vol C Tables 4.2.6.8 and 6.1.1.4'
H H 0 0 'International Tables Vol C Tables 4.2.6.8 and 6.1.1.4'
F F 0.0171 0.0103 'International Tables Vol C Tables 4.2.6.8 and 6.1.1.4'
N N 0.0061 0.0033 'International Tables Vol C Tables 4.2.6.8 and 6.1.1.4'
O O 0.0106 0.006 'International Tables Vol C Tables 4.2.6.8 and 6.1.1.4'
Pd Pd -0.9988 1.0072 'International Tables Vol C Tables 4.2.6.8 and 6.1.1.4'
S S 0.1246 0.1234 'International Tables Vol C Tables 4.2.6.8 and 6.1.1.4'

loop_
_geom_angle_atom_site_label_1
_geom_angle_atom_site_label_2
_geom_angle_atom_site_label_3
_geom_angle
C2 C1 C6 115.34(18)
C2 C1 Pd 125.77(15)
C6 C1 Pd 118.84(14)
C3 C2 C1 123.0(2)
C3 C2 H2 118.5
C1 C2 H2 118.5
C4 C3 C2 120.0(2)
C4 C3 H3 120
C2 C3 H3 120
C5 C4 C3 119.2(2)
C5 C4 H4 120.4
C3 C4 H4 120.4
C4 C5 C6 120.4(2)
C4 C5 H5 119.8
C6 C5 H5 119.8
C5 C6 C1 121.69(18)
C5 C6 N3 114.98(18)
C1 C6 N3 123.33(18)
O1 C7 N3 123.25(18)
O1 C7 N4 120.09(18)
N3 C7 N4 116.65(18)
C9 C8 C13 120.02(19)
C9 C8 N4 121.70(19)
C13 C8 N4 118.18(18)
C8 C9 C10 119.6(2)
C8 C9 H9 120.2
C10 C9 H9 120.2
C11 C10 C9 121.2(2)
C11 C10 C14 120.5(2)
C9 C10 C14 118.3(2)
C12 C11 C10 118.3(2)
C12 C11 H11 120.8
C10 C11 H11 120.8
C11 C12 C13 121.4(2)
C11 C12 C15 119.36(19)
C13 C12 C15 119.19(19)
C12 C13 C8 119.34(19)
C12 C13 H13 120.3
C8 C13 H13 120.3
F3A C14 F1A 107.8(5)
F2B C14 F1B 105.4(4)
F2B C14 F3B 107.6(4)
F1B C14 F3B 103.9(4)
F3A C14 F2A 103.3(4)
F1A C14 F2A 104.6(5)
F2B C14 C10 112.9(3)
F3A C14 C10 114.5(4)
F1A C14 C10 113.2(4)
F1B C14 C10 112.9(3)
F3B C14 C10 113.4(4)
F2A C14 C10 112.6(3)
F4 C15 F5 105.8(2)
F4 C15 F6 106.25(18)
F5 C15 F6 105.80(19)
F4 C15 C12 113.21(19)
F5 C15 C12 112.98(18)
F6 C15 C12 112.2(2)
N1 C16 C17 111.44(18)
N1 C16 H16A 109.3
C17 C16 H16A 109.3
N1 C16 H16B 109.3
C17 C16 H16B 109.3
H16A C16 H16B 108
N2 C17 C16 109.46(17)
N2 C17 H17A 109.8
C16 C17 H17A 109.8
N2 C17 H17B 109.8
C16 C17 H17B 109.8
H17A C17 H17B 108.2
N1 C18 H18A 109.5
N1 C18 H18B 109.5
H18A C18 H18B 109.5
N1 C18 H18C 109.5
H18A C18 H18C 109.5
H18B C18 H18C 109.5
N1 C19 H19A 109.5
N1 C19 H19B 109.5
H19A C19 H19B 109.5
N1 C19 H19C 109.5
H19A C19 H19C 109.5
H19B C19 H19C 109.5
N2 C20 H20A 109.5
N2 C20 H20B 109.5
H20A C20 H20B 109.5
N2 C20 H20C 109.5
H20A C20 H20C 109.5
H20B C20 H20C 109.5
N2 C21 H21A 109.5
N2 C21 H21B 109.5
H21A C21 H21B 109.5
N2 C21 H21C 109.5
H21A C21 H21C 109.5
H21B C21 H21C 109.5
C18 N1 C19 107.91(16)
C18 N1 C16 105.61(17)
C19 N1 C16 109.40(17)
C18 N1 Pd 119.25(13)
C19 N1 Pd 109.27(13)
C16 N1 Pd 105.05(12)
C21 N2 C17 110.10(17)
C21 N2 C20 108.48(18)
C17 N2 C20 110.19(18)
C21 N2 Pd 115.21(14)
C17 N2 Pd 106.19(12)
C20 N2 Pd 106.57(13)
C7 N3 C6 125.18(18)
C7 N3 H1N3 116.8(16)
C6 N3 H1N3 115.1(16)
C7 N4 C8 125.25(18)
C7 N4 H1N4 117.8(18)
C8 N4 H1N4 116.2(18)
C7 O1 Pd 124.66(12)
C1 Pd O1 88.80(7)
C1 Pd N1 99.16(7)
O1 Pd N1 171.89(6)
C1 Pd N2 172.77(7)
O1 Pd N2 88.30(6)
N1 Pd N2 83.97(6)
O2 S O4 115.04(10)
O2 S O3 115.95(10)
O4 S O3 113.54(9)
O2 S C22 103.33(12)
O4 S C22 103.65(11)
O3 S C22 103.04(11)
F9 C22 F8 107.8(2)
F9 C22 F7 107.6(2)
F8 C22 F7 107.5(2)
F9 C22 S 111.4(2)
F8 C22 S 111.20(17)
F7 C22 S 111.12(17)

loop_
_geom_bond_atom_site_label_1
_geom_bond_atom_site_label_2
_geom_bond_distance
C1 C2 1.396(3)
C1 C6 1.411(3)
C1 Pd 1.999(2)
C2 C3 1.384(3)
C2 H2 0.95
C3 C4 1.381(3)
C3 H3 0.95
C4 C5 1.380(3)
C4 H4 0.95
C5 C6 1.394(3)
C5 H5 0.95
C6 N3 1.422(3)
C7 O1 1.258(2)
C7 N3 1.341(3)
C7 N4 1.350(3)
C8 C9 1.386(3)
C8 C13 1.392(3)
C8 N4 1.411(3)
C9 C10 1.389(3)
C9 H9 0.95
C10 C11 1.389(3)
C10 C14 1.497(3)
C11 C12 1.385(3)
C11 H11 0.95
C12 C13 1.389(3)
C12 C15 1.495(3)
C13 H13 0.95
C14 F2B 1.275(5)
C14 F3A 1.285(4)
C14 F1A 1.287(5)
C14 F1B 1.301(4)
C14 F3B 1.305(5)
C14 F2A 1.322(5)
C15 F4 1.328(3)
C15 F5 1.334(3)
C15 F6 1.338(3)
C16 N1 1.498(3)
C16 C17 1.505(3)
C16 H16A 0.99
C16 H16B 0.99
C17 N2 1.479(3)
C17 H17A 0.99
C17 H17B 0.99
C18 N1 1.488(3)
C18 H18A 0.98
C18 H18B 0.98
C18 H18C 0.98
C19 N1 1.493(3)
C19 H19A 0.98
C19 H19B 0.98
C19 H19C 0.98
C20 N2 1.486(3)
C20 H20A 0.98
C20 H20B 0.98
C20 H20C 0.98
C21 N2 1.476(3)
C21 H21A 0.98
C21 H21B 0.98
C21 H21C 0.98
N1 Pd 2.1003(16)
N2 Pd 2.1807(17)
N3 H1N3 0.79(2)
N4 H1N4 0.73(2)
O1 Pd 2.0229(13)
S O2 1.4269(16)
S O4 1.4460(16)
S O3 1.4477(16)
S C22 1.816(3)
C22 F9 1.321(3)
C22 F8 1.324(3)
C22 F7 1.332(3)

loop_
_geom_hbond_atom_site_label_D
_geom_hbond_atom_site_label_H
_geom_hbond_atom_site_label_A
_geom_hbond_distance_DH
_geom_hbond_distance_HA
_geom_hbond_distance_DA
_geom_hbond_angle_DHA
N3 H1N3 O3 0.79(2) 2.12(2) 2.905(2) 173(2)
N4 H1N4 O4 0.73(2) 2.14(2) 2.862(2) 166(2)

loop_
_geom_torsion_atom_site_label_1
_geom_torsion_atom_site_label_2
_geom_torsion_atom_site_label_3
_geom_torsion_atom_site_label_4
_geom_torsion
C6 C1 C2 C3 6.8(3)
Pd C1 C2 C3 -170.46(17)
C1 C2 C3 C4 -2.0(4)
C2 C3 C4 C5 -2.8(4)
C3 C4 C5 C6 2.4(3)
C4 C5 C6 C1 2.8(3)
C4 C5 C6 N3 -176.7(2)
C2 C1 C6 C5 -7.2(3)
Pd C1 C6 C5 170.34(15)
C2 C1 C6 N3 172.26(19)
Pd C1 C6 N3 -10.2(3)
C13 C8 C9 C10 -1.4(3)
N4 C8 C9 C10 -177.78(18)
C8 C9 C10 C11 0.7(3)
C8 C9 C10 C14 179.82(19)
C9 C10 C11 C12 0.2(3)
C14 C10 C11 C12 -178.9(2)
C10 C11 C12 C13 -0.3(3)
C10 C11 C12 C15 178.8(2)
C11 C12 C13 C8 -0.4(3)
C15 C12 C13 C8 -179.51(19)
C9 C8 C13 C12 1.2(3)
N4 C8 C13 C12 177.75(18)
C11 C10 C14 F2B 107.8(6)
C9 C10 C14 F2B -71.3(6)
C11 C10 C14 F3A 25.5(5)
C9 C10 C14 F3A -153.7(4)
C11 C10 C14 F1A -98.6(7)
C9 C10 C14 F1A 82.3(7)
C11 C10 C14 F1B -132.8(4)
C9 C10 C14 F1B 48.1(4)
C11 C10 C14 F3B -15.0(6)
C9 C10 C14 F3B 165.9(6)
C11 C10 C14 F2A 143.0(4)
C9 C10 C14 F2A -36.1(5)
C11 C12 C15 F4 30.1(3)
C13 C12 C15 F4 -150.7(2)
C11 C12 C15 F5 150.4(2)
C13 C12 C15 F5 -30.5(3)
C11 C12 C15 F6 -90.1(2)
C13 C12 C15 F6 89.0(2)
N1 C16 C17 N2 -56.2(2)
C17 C16 N1 C18 171.26(17)
C17 C16 N1 C19 -72.8(2)
C17 C16 N1 Pd 44.4(2)
C16 C17 N2 C21 161.3(2)
C16 C17 N2 C20 -79.0(2)
C16 C17 N2 Pd 36.0(2)
O1 C7 N3 C6 20.9(3)
N4 C7 N3 C6 -157.99(19)
C5 C6 N3 C7 155.0(2)
C1 C6 N3 C7 -24.4(3)
O1 C7 N4 C8 7.0(3)
N3 C7 N4 C8 -174.01(19)
C9 C8 N4 C7 -43.0(3)
C13 C8 N4 C7 140.6(2)
N3 C7 O1 Pd 17.4(3)
N4 C7 O1 Pd -163.68(14)
C2 C1 Pd O1 -151.56(18)
C6 C1 Pd O1 31.22(15)
C2 C1 Pd N1 26.89(19)
C6 C1 Pd N1 -150.33(15)
C2 C1 Pd N2 142.1(5)
C6 C1 Pd N2 -35.2(6)
C7 O1 Pd C1 -37.66(16)
C7 O1 Pd N1 153.3(4)
C7 O1 Pd N2 135.71(16)
C18 N1 Pd C1 37.38(16)
C19 N1 Pd C1 -87.31(15)
C16 N1 Pd C1 155.41(14)
C18 N1 Pd O1 -153.7(4)
C19 N1 Pd O1 81.6(5)
C16 N1 Pd O1 -35.7(5)
C18 N1 Pd N2 -136.04(16)
C19 N1 Pd N2 99.27(14)
C16 N1 Pd N2 -18.01(13)
C21 N2 Pd C1 112.1(5)
C17 N2 Pd C1 -125.8(5)
C20 N2 Pd C1 -8.3(6)
C21 N2 Pd O1 45.68(15)
C17 N2 Pd O1 167.83(14)
C20 N2 Pd O1 -74.69(13)
C21 N2 Pd N1 -131.86(16)
C17 N2 Pd N1 -9.71(14)
C20 N2 Pd N1 107.76(14)
O2 S C22 F9 177.45(17)
O4 S C22 F9 -62.22(19)
O3 S C22 F9 56.35(19)
O2 S C22 F8 57.2(2)
O4 S C22 F8 177.53(18)
O3 S C22 F8 -63.9(2)
O2 S C22 F7 -62.6(2)
O4 S C22 F7 57.8(2)
O3 S C22 F7 176.35(18)
